data_4077759
loop_
_publ_author_name
'Sterenberg, Brian T.'
'Jennings, Michael C.'
'Puddephatt, Richard J.'

_publ_section_title
;
 Complexes with Platinum&#x2212;Ruthenium Bonds:&#x00A0; The Stepwise
 Formation of Complexes Containing PtRu and PtRu2Units
;
_journal_issue 11
_journal_name_full Organometallics
_journal_page_first 2162
_journal_paper_doi 10.1021/om990032z
_journal_volume 18
_journal_year 1999
_chemical_formula_sum 'C56 H44 O6 P4 Pt Ru2'
_chemical_formula_weight 1334.02
_chemical_name_systematic
; 
 ? 
;
_space_group_IT_number 14
_symmetry_cell_setting monoclinic
_symmetry_space_group_name_Hall '-P 2yn'
_symmetry_space_group_name_H-M 'P 1 21/n 1'
_atom_sites_solution_hydrogens geom
_atom_sites_solution_primary direct
_atom_sites_solution_secondary difmap
_audit_creation_method SHELXL
_cell_angle_alpha 90.00
_cell_angle_beta 96.18(3)
_cell_angle_gamma 90.00
_cell_formula_units_Z 4
_cell_length_a 12.444(3)
_cell_length_b 16.842(3)
_cell_length_c 23.757(5)
_cell_measurement_temperature 100(2)
_cell_volume 4950.1(18)
_computing_cell_refinement 'Nonius DENZO'
_computing_data_collection 'Nonius COLLECT'
_computing_data_reduction 'Nonius DENZO'
_computing_molecular_graphics 'Siemens SHELXTL'
_computing_publication_material 'Siemens SHELXTL'
_computing_structure_refinement 'SHELXL-93 (Sheldrick, 1993)'
_computing_structure_solution 'SHELXS-86 (Sheldrick, 1990)'
_diffrn_ambient_temperature 100(2)
_diffrn_measurement_device 'Nonius Kappa CCD'
_diffrn_measurement_method 'phi/omega scans'
_diffrn_radiation_monochromator graphite
_diffrn_radiation_source 'fine-focus sealed tube'
_diffrn_radiation_type MoK\a
_diffrn_radiation_wavelength 0.71073
_diffrn_reflns_av_R_equivalents 0.0460
_diffrn_reflns_av_sigmaI/netI 0.0430
_diffrn_reflns_limit_h_max 15
_diffrn_reflns_limit_h_min 0
_diffrn_reflns_limit_k_max 21
_diffrn_reflns_limit_k_min 0
_diffrn_reflns_limit_l_max 29
_diffrn_reflns_limit_l_min -29
_diffrn_reflns_number 31241
_diffrn_reflns_theta_max 26.37
_diffrn_reflns_theta_min 4.09
_exptl_absorpt_coefficient_mu 3.603
_exptl_crystal_colour red
_exptl_crystal_density_diffrn 1.790
_exptl_crystal_description shoeboxes
_exptl_crystal_F_000 2616
_exptl_crystal_size_max 0.39
_exptl_crystal_size_mid 0.34
_exptl_crystal_size_min 0.32
_refine_diff_density_max 1.523
_refine_diff_density_min -1.001
_refine_diff_density_rms 0.130
_refine_ls_extinction_method none
_refine_ls_goodness_of_fit_all 1.059
_refine_ls_goodness_of_fit_obs 1.101
_refine_ls_hydrogen_treatment riding
_refine_ls_matrix_type full
_refine_ls_number_parameters 622
_refine_ls_number_reflns 10042
_refine_ls_number_restraints 0
_refine_ls_restrained_S_all 1.059
_refine_ls_restrained_S_obs 1.101
_refine_ls_R_factor_all 0.0429
_refine_ls_R_factor_obs 0.0288
_refine_ls_shift/esd_max -0.005
_refine_ls_shift/esd_mean 0.000
_refine_ls_structure_factor_coef Fsqd
_refine_ls_weighting_details 'w=1/[\s^2^(Fo^2^)+(0.0243P)^2^+7.8614P] where P=(Fo^2^+2Fc^2^)/3'
_refine_ls_weighting_scheme calc
_refine_ls_wR_factor_all 0.0667
_refine_ls_wR_factor_obs 0.0621
_reflns_number_observed 8168
_reflns_number_total 10042
_reflns_observed_criterion >2sigma(I)
_cod_data_source_file om990032z.cif
_cod_data_source_block mj010
_cod_depositor_comments
;
The following automatic conversions were performed:

'_refine_ls_weighting_scheme' value 'calc
w=1/[\s^2^(Fo^2^)+(0.0243P)^2^+7.8614P] where P=(Fo^2^+2Fc^2^)/3' was
changed to 'calc'. New tag '_refine_ls_weighting_details' was
created. The value of the new tag was set to
'w=1/[\s^2^(Fo^2^)+(0.0243P)^2^+7.8614P] where P=(Fo^2^+2Fc^2^)/3'.

Automatic conversion script
Id: cif_fix_values 3143 2015-03-26 13:38:13Z robertas 
;
_cod_original_cell_volume 4950.2(17)
_cod_original_sg_symbol_H-M P2(1)/n
_cod_database_code 4077759

loop_
_symmetry_equiv_pos_as_xyz
'x, y, z'
'-x+1/2, y+1/2, -z+1/2'
'-x, -y, -z'
'x-1/2, -y-1/2, z-1/2'

loop_
_atom_site_aniso_label
_atom_site_aniso_U_11
_atom_site_aniso_U_22
_atom_site_aniso_U_33
_atom_site_aniso_U_23
_atom_site_aniso_U_13
_atom_site_aniso_U_12
Pt 0.01509(8) 0.01829(8) 0.01314(8) 0.00183(6) -0.00018(6) -0.00004(6)
Ru1 0.0152(2) 0.0193(2) 0.0143(2) 0.00200(12) 0.00009(13) -0.00030(12)
Ru2 0.0163(2) 0.0199(2) 0.0128(2) 0.00141(12) -0.00035(13) 0.00021(13)
C1 0.018(2) 0.026(2) 0.016(2) 0.007(2) 0.002(2) 0.004(2)
O1 0.027(2) 0.0184(15) 0.026(2) -0.0030(13) -0.0066(13) -0.0015(12)
C2 0.024(2) 0.027(2) 0.020(2) -0.001(2) 0.000(2) 0.000(2)
O2 0.028(2) 0.046(2) 0.041(2) -0.003(2) -0.012(2) 0.011(2)
C3 0.020(2) 0.031(2) 0.020(2) 0.009(2) 0.004(2) -0.002(2)
O3 0.050(2) 0.028(2) 0.028(2) -0.0059(14) 0.003(2) -0.0101(15)
C4 0.022(2) 0.024(2) 0.017(2) 0.003(2) -0.006(2) -0.005(2)
O4 0.031(2) 0.019(2) 0.031(2) -0.0001(13) 0.0027(14) 0.0008(13)
C5 0.016(2) 0.027(2) 0.019(2) 0.001(2) -0.002(2) -0.005(2)
O5 0.038(2) 0.023(2) 0.033(2) -0.0015(13) 0.008(2) 0.0011(14)
C6 0.024(2) 0.026(2) 0.024(2) 0.004(2) 0.003(2) 0.001(2)
O6 0.020(2) 0.044(2) 0.049(2) 0.002(2) -0.005(2) -0.0057(14)
P1 0.0166(5) 0.0191(5) 0.0142(5) 0.0010(4) -0.0006(4) 0.0012(4)
C7 0.018(2) 0.021(2) 0.015(2) 0.000(2) -0.003(2) -0.003(2)
P2 0.0163(5) 0.0210(5) 0.0152(5) 0.0013(4) 0.0008(4) 0.0003(4)
C21 0.018(2) 0.025(2) 0.015(2) -0.001(2) 0.000(2) 0.002(2)
C22 0.019(2) 0.022(2) 0.022(2) 0.004(2) 0.000(2) -0.001(2)
C23 0.028(2) 0.035(3) 0.016(2) -0.002(2) 0.000(2) 0.001(2)
C24 0.027(2) 0.028(2) 0.027(3) -0.012(2) 0.001(2) -0.001(2)
C25 0.033(3) 0.023(2) 0.033(3) -0.002(2) 0.003(2) 0.005(2)
C26 0.023(2) 0.026(2) 0.023(2) 0.002(2) 0.002(2) 0.002(2)
C31 0.018(2) 0.022(2) 0.014(2) 0.004(2) 0.001(2) 0.001(2)
C32 0.018(2) 0.029(2) 0.019(2) 0.003(2) -0.001(2) 0.000(2)
C33 0.029(3) 0.027(2) 0.031(3) 0.000(2) 0.003(2) 0.007(2)
C34 0.020(2) 0.048(3) 0.034(3) 0.004(2) 0.003(2) 0.011(2)
C35 0.015(2) 0.039(3) 0.033(3) 0.006(2) 0.001(2) -0.002(2)
C36 0.023(2) 0.021(2) 0.025(2) 0.004(2) -0.002(2) -0.004(2)
C41 0.015(2) 0.021(2) 0.015(2) 0.003(2) 0.005(2) 0.006(2)
C42 0.020(2) 0.032(2) 0.020(2) 0.005(2) -0.002(2) -0.002(2)
C43 0.028(2) 0.028(2) 0.021(2) 0.009(2) 0.001(2) 0.000(2)
C44 0.022(2) 0.018(2) 0.030(3) 0.005(2) 0.010(2) 0.002(2)
C45 0.026(2) 0.021(2) 0.028(3) 0.000(2) 0.001(2) -0.001(2)
C46 0.021(2) 0.023(2) 0.021(2) -0.001(2) 0.001(2) 0.003(2)
C51 0.021(2) 0.021(2) 0.019(2) 0.004(2) 0.003(2) -0.001(2)
C52 0.025(2) 0.026(2) 0.020(2) 0.004(2) 0.006(2) 0.000(2)
C53 0.031(3) 0.030(2) 0.019(2) 0.001(2) 0.004(2) -0.005(2)
C54 0.037(3) 0.024(2) 0.024(2) 0.000(2) 0.012(2) -0.002(2)
C55 0.028(3) 0.026(2) 0.027(3) 0.005(2) 0.008(2) 0.007(2)
C56 0.022(2) 0.026(2) 0.018(2) 0.003(2) 0.003(2) -0.003(2)
P3 0.0161(5) 0.0198(5) 0.0143(5) 0.0017(4) 0.0000(4) 0.0004(4)
C8 0.021(2) 0.018(2) 0.017(2) 0.001(2) -0.001(2) 0.001(2)
P4 0.0198(6) 0.0188(5) 0.0129(5) 0.0008(4) 0.0001(4) 0.0005(4)
C61 0.022(2) 0.022(2) 0.013(2) 0.004(2) 0.000(2) -0.003(2)
C62 0.022(2) 0.030(2) 0.019(2) 0.003(2) 0.003(2) 0.004(2)
C63 0.019(2) 0.035(3) 0.027(3) 0.003(2) 0.002(2) 0.000(2)
C64 0.028(3) 0.037(3) 0.022(3) 0.000(2) -0.003(2) -0.014(2)
C65 0.026(2) 0.030(2) 0.021(2) -0.002(2) 0.001(2) -0.006(2)
C66 0.022(2) 0.025(2) 0.016(2) 0.004(2) 0.001(2) -0.002(2)
C71 0.019(2) 0.024(2) 0.019(2) 0.001(2) -0.006(2) 0.006(2)
C72 0.026(2) 0.027(2) 0.020(2) -0.001(2) 0.001(2) 0.005(2)
C73 0.030(3) 0.038(3) 0.027(3) -0.005(2) 0.002(2) 0.009(2)
C74 0.040(3) 0.031(3) 0.042(3) -0.012(2) -0.004(2) 0.016(2)
C75 0.035(3) 0.022(2) 0.034(3) 0.000(2) -0.007(2) 0.006(2)
C76 0.025(2) 0.027(2) 0.024(2) 0.003(2) -0.003(2) 0.000(2)
C81 0.021(2) 0.022(2) 0.017(2) 0.002(2) 0.007(2) 0.000(2)
C82 0.022(2) 0.024(2) 0.019(2) 0.001(2) 0.001(2) -0.001(2)
C83 0.023(2) 0.034(2) 0.018(2) -0.006(2) -0.004(2) -0.003(2)
C84 0.031(3) 0.026(2) 0.021(2) -0.009(2) 0.003(2) -0.011(2)
C85 0.030(3) 0.024(2) 0.024(2) 0.003(2) 0.005(2) 0.000(2)
C86 0.030(2) 0.024(2) 0.018(2) 0.002(2) 0.000(2) -0.004(2)
C91 0.018(2) 0.024(2) 0.016(2) 0.000(2) -0.008(2) -0.002(2)
C92 0.024(2) 0.026(2) 0.018(2) 0.001(2) -0.006(2) -0.004(2)
C93 0.027(2) 0.020(2) 0.027(3) 0.000(2) -0.007(2) 0.003(2)
C94 0.028(2) 0.022(2) 0.027(3) 0.006(2) -0.011(2) -0.005(2)
C95 0.032(3) 0.028(2) 0.016(2) 0.007(2) -0.002(2) -0.008(2)
C96 0.025(2) 0.025(2) 0.017(2) -0.001(2) 0.002(2) -0.001(2)

loop_
_atom_site_label
_atom_site_type_symbol
_atom_site_fract_x
_atom_site_fract_y
_atom_site_fract_z
_atom_site_U_iso_or_equiv
_atom_site_thermal_displace_type
_atom_site_occupancy
_atom_site_calc_flag
_atom_site_refinement_flags
Pt Pt 0.236007(12) 0.695115(9) 0.235478(6) 0.01563(5) Uani 1 d .
Ru1 Ru 0.03109(3) 0.65935(2) 0.249491(13) 0.01635(8) Uani 1 d .
Ru2 Ru 0.08629(3) 0.73492(2) 0.150589(13) 0.01647(8) Uani 1 d .
C1 C 0.1430(3) 0.8212(2) 0.1981(2) 0.0202(9) Uani 1 d .
O1 O 0.1760(2) 0.8769(2) 0.22201(12) 0.0244(7) Uani 1 d .
C2 C -0.0457(4) 0.7821(2) 0.1178(2) 0.0238(9) Uani 1 d .
O2 O -0.1245(3) 0.8121(2) 0.10062(15) 0.0395(8) Uani 1 d .
C3 C 0.0552(3) 0.6310(3) 0.1175(2) 0.0235(9) Uani 1 d .
O3 O 0.0349(3) 0.5717(2) 0.09540(14) 0.0355(8) Uani 1 d .
C4 C 0.1076(3) 0.5685(2) 0.2263(2) 0.0215(9) Uani 1 d .
O4 O 0.1529(2) 0.5112(2) 0.21544(13) 0.0272(7) Uani 1 d .
C5 C -0.0080(3) 0.7666(2) 0.2671(2) 0.0208(9) Uani 1 d .
O5 O -0.0354(3) 0.8292(2) 0.27810(14) 0.0311(7) Uani 1 d .
C6 C -0.1128(4) 0.6262(2) 0.2249(2) 0.0246(9) Uani 1 d .
O6 O -0.1974(3) 0.6058(2) 0.20706(15) 0.0383(8) Uani 1 d .
P1 P 0.30088(8) 0.66510(6) 0.32526(4) 0.0168(2) Uani 1 d .
C7 C 0.2134(3) 0.5935(2) 0.3577(2) 0.0183(8) Uani 1 d .
H7A H 0.2267(3) 0.5396(2) 0.3433(2) 0.022 Uiso 1 calc R
H7B H 0.2329(3) 0.5931(2) 0.3992(2) 0.022 Uiso 1 calc R
P2 P 0.06865(8) 0.61722(6) 0.34241(4) 0.0176(2) Uani 1 d .
C21 C 0.3170(3) 0.7474(2) 0.3752(2) 0.0192(9) Uani 1 d .
C22 C 0.3619(3) 0.7353(2) 0.4311(2) 0.0211(9) Uani 1 d .
H22A H 0.3833(3) 0.6834(2) 0.4431(2) 0.025 Uiso 1 calc R
C23 C 0.3754(4) 0.7976(2) 0.4689(2) 0.0264(10) Uani 1 d .
H23A H 0.4049(4) 0.7884(2) 0.5070(2) 0.032 Uiso 1 calc R
C24 C 0.3458(3) 0.8737(3) 0.4511(2) 0.0274(10) Uani 1 d .
H24A H 0.3574(3) 0.9171(3) 0.4766(2) 0.033 Uiso 1 calc R
C25 C 0.2996(4) 0.8868(3) 0.3963(2) 0.0296(10) Uani 1 d .
H25A H 0.2774(4) 0.9387(3) 0.3845(2) 0.036 Uiso 1 calc R
C26 C 0.2857(3) 0.8235(2) 0.3585(2) 0.0240(9) Uani 1 d .
H26A H 0.2545(3) 0.8327(2) 0.3208(2) 0.029 Uiso 1 calc R
C31 C 0.4332(3) 0.6172(2) 0.3351(2) 0.0184(8) Uani 1 d .
C32 C 0.4425(3) 0.5381(2) 0.3190(2) 0.0223(9) Uani 1 d .
H32A H 0.3791(3) 0.5081(2) 0.3076(2) 0.027 Uiso 1 calc R
C33 C 0.5430(4) 0.5027(3) 0.3194(2) 0.0289(10) Uani 1 d .
H33A H 0.5488(4) 0.4487(3) 0.3086(2) 0.035 Uiso 1 calc R
C34 C 0.6348(4) 0.5466(3) 0.3356(2) 0.0339(11) Uani 1 d .
H34A H 0.7038(4) 0.5224(3) 0.3358(2) 0.041 Uiso 1 calc R
C35 C 0.6278(3) 0.6252(3) 0.3516(2) 0.0290(10) Uani 1 d .
H35A H 0.6915(3) 0.6546(3) 0.3631(2) 0.035 Uiso 1 calc R
C36 C 0.5275(3) 0.6604(2) 0.3507(2) 0.0234(9) Uani 1 d .
H36A H 0.5226(3) 0.7148(2) 0.3607(2) 0.028 Uiso 1 calc R
C41 C 0.0060(3) 0.5263(2) 0.3667(2) 0.0171(8) Uani 1 d .
C42 C 0.0367(3) 0.4956(2) 0.4204(2) 0.0245(10) Uani 1 d .
H42A H 0.0933(3) 0.5203(2) 0.4441(2) 0.029 Uiso 1 calc R
C43 C -0.0148(3) 0.4294(2) 0.4396(2) 0.0254(10) Uani 1 d .
H43A H 0.0066(3) 0.4089(2) 0.4764(2) 0.031 Uiso 1 calc R
C44 C -0.0979(3) 0.3930(2) 0.4049(2) 0.0231(9) Uani 1 d .
H44A H -0.1346(3) 0.3485(2) 0.4183(2) 0.028 Uiso 1 calc R
C45 C -0.1265(4) 0.4217(2) 0.3513(2) 0.0249(9) Uani 1 d .
H45A H -0.1819(4) 0.3960(2) 0.3273(2) 0.030 Uiso 1 calc R
C46 C -0.0751(3) 0.4879(2) 0.3320(2) 0.0218(9) Uani 1 d .
H46A H -0.0954(3) 0.5071(2) 0.2947(2) 0.026 Uiso 1 calc R
C51 C 0.0393(3) 0.6868(2) 0.3980(2) 0.0204(9) Uani 1 d .
C52 C 0.1099(4) 0.7032(2) 0.4459(2) 0.0233(9) Uani 1 d .
H52A H 0.1759(4) 0.6747(2) 0.4526(2) 0.028 Uiso 1 calc R
C53 C 0.0848(4) 0.7608(2) 0.4841(2) 0.0264(10) Uani 1 d .
H53A H 0.1350(4) 0.7732(2) 0.5158(2) 0.032 Uiso 1 calc R
C54 C -0.0127(4) 0.8002(2) 0.4760(2) 0.0277(10) Uani 1 d .
H54A H -0.0295(4) 0.8397(2) 0.5022(2) 0.033 Uiso 1 calc R
C55 C -0.0858(4) 0.7823(2) 0.4300(2) 0.0269(10) Uani 1 d .
H55A H -0.1537(4) 0.8085(2) 0.4252(2) 0.032 Uiso 1 calc R
C56 C -0.0608(3) 0.7263(2) 0.3908(2) 0.0220(9) Uani 1 d .
H56A H -0.1113(3) 0.7146(2) 0.3590(2) 0.026 Uiso 1 calc R
P3 P 0.38305(8) 0.71819(6) 0.18914(4) 0.0169(2) Uani 1 d .
C8 C 0.3498(3) 0.7786(2) 0.1245(2) 0.0193(9) Uani 1 d .
H8A H 0.4021(3) 0.7656(2) 0.0973(2) 0.023 Uiso 1 calc R
H8B H 0.3596(3) 0.8353(2) 0.1347(2) 0.023 Uiso 1 calc R
P4 P 0.21064(8) 0.76478(6) 0.08857(4) 0.0173(2) Uani 1 d .
C61 C 0.4965(3) 0.7729(2) 0.2273(2) 0.0192(9) Uani 1 d .
C62 C 0.6012(3) 0.7447(2) 0.2343(2) 0.0234(9) Uani 1 d .
H62A H 0.6183(3) 0.6963(2) 0.2168(2) 0.028 Uiso 1 calc R
C63 C 0.6821(4) 0.7869(3) 0.2668(2) 0.0272(10) Uani 1 d .
H63A H 0.7541(4) 0.7674(3) 0.2710(2) 0.033 Uiso 1 calc R
C64 C 0.6577(4) 0.8571(3) 0.2929(2) 0.0297(11) Uani 1 d .
H64A H 0.7129(4) 0.8865(3) 0.3143(2) 0.036 Uiso 1 calc R
C65 C 0.5524(3) 0.8838(3) 0.2873(2) 0.0259(10) Uani 1 d .
H65A H 0.5351(3) 0.9310(3) 0.3064(2) 0.031 Uiso 1 calc R
C66 C 0.4713(3) 0.8433(2) 0.2547(2) 0.0215(9) Uani 1 d .
H66A H 0.3994(3) 0.8630(2) 0.2508(2) 0.026 Uiso 1 calc R
C71 C 0.4475(3) 0.6306(2) 0.1626(2) 0.0211(9) Uani 1 d .
C72 C 0.5288(3) 0.6373(2) 0.1268(2) 0.0246(9) Uani 1 d .
H72A H 0.5535(3) 0.6885(2) 0.1173(2) 0.029 Uiso 1 calc R
C73 C 0.5739(4) 0.5710(3) 0.1051(2) 0.0320(11) Uani 1 d .
H73A H 0.6298(4) 0.5764(3) 0.0811(2) 0.038 Uiso 1 calc R
C74 C 0.5371(4) 0.4957(3) 0.1184(2) 0.0380(12) Uani 1 d .
H74A H 0.5679(4) 0.4496(3) 0.1036(2) 0.046 Uiso 1 calc R
C75 C 0.4555(4) 0.4885(3) 0.1533(2) 0.0313(11) Uani 1 d .
H75A H 0.4300(4) 0.4373(3) 0.1622(2) 0.038 Uiso 1 calc R
C76 C 0.4106(4) 0.5553(2) 0.1755(2) 0.0256(10) Uani 1 d .
H76A H 0.3547(4) 0.5498(2) 0.1995(2) 0.031 Uiso 1 calc R
C81 C 0.2144(3) 0.6913(2) 0.0328(2) 0.0198(9) Uani 1 d .
C82 C 0.1437(3) 0.6991(2) -0.0166(2) 0.0218(9) Uani 1 d .
H82A H 0.1032(3) 0.7466(2) -0.0229(2) 0.026 Uiso 1 calc R
C83 C 0.1312(3) 0.6394(3) -0.0566(2) 0.0255(10) Uani 1 d .
H83A H 0.0815(3) 0.6458(3) -0.0896(2) 0.031 Uiso 1 calc R
C84 C 0.1911(4) 0.5698(2) -0.0487(2) 0.0262(10) Uani 1 d .
H84A H 0.1833(4) 0.5288(2) -0.0763(2) 0.031 Uiso 1 calc R
C85 C 0.2627(4) 0.5609(2) 0.0000(2) 0.0257(10) Uani 1 d .
H85A H 0.3045(4) 0.5138(2) 0.0054(2) 0.031 Uiso 1 calc R
C86 C 0.2736(3) 0.6203(2) 0.0409(2) 0.0240(9) Uani 1 d .
H86A H 0.3213(3) 0.6129(2) 0.0745(2) 0.029 Uiso 1 calc R
C91 C 0.1985(3) 0.8576(2) 0.0483(2) 0.0200(9) Uani 1 d .
C92 C 0.1282(3) 0.9171(2) 0.0630(2) 0.0229(9) Uani 1 d .
H92A H 0.0843(3) 0.9085(2) 0.0928(2) 0.027 Uiso 1 calc R
C93 C 0.1226(3) 0.9889(2) 0.0338(2) 0.0254(10) Uani 1 d .
H93A H 0.0755(3) 1.0295(2) 0.0441(2) 0.030 Uiso 1 calc R
C94 C 0.1852(4) 1.0018(2) -0.0104(2) 0.0272(10) Uani 1 d .
H94A H 0.1802(4) 1.0506(2) -0.0305(2) 0.033 Uiso 1 calc R
C95 C 0.2547(4) 0.9432(2) -0.0247(2) 0.0260(10) Uani 1 d .
H95A H 0.2980(4) 0.9520(2) -0.0547(2) 0.031 Uiso 1 calc R
C96 C 0.2620(3) 0.8716(2) 0.0043(2) 0.0226(9) Uani 1 d .
H96A H 0.3105(3) 0.8318(2) -0.0058(2) 0.027 Uiso 1 calc R

loop_
_atom_type_symbol
_atom_type_description
_atom_type_scat_dispersion_real
_atom_type_scat_dispersion_imag
_atom_type_scat_source
C C 0.0033 0.0016 'International Tables Vol C Tables 4.2.6.8 and 6.1.1.4'
H H 0.0000 0.0000 'International Tables Vol C Tables 4.2.6.8 and 6.1.1.4'
O O 0.0106 0.0060 'International Tables Vol C Tables 4.2.6.8 and 6.1.1.4'
P P 0.1023 0.0942 'International Tables Vol C Tables 4.2.6.8 and 6.1.1.4'
Ru Ru -1.2594 0.8363 'International Tables Vol C Tables 4.2.6.8 and 6.1.1.4'
Pt Pt -1.7033 8.3905 'International Tables Vol C Tables 4.2.6.8 and 6.1.1.4'

loop_
_geom_angle_atom_site_label_1
_geom_angle_atom_site_label_2
_geom_angle_atom_site_label_3
_geom_angle
_geom_angle_publ_flag
P1 Pt P3 105.79(4) yes
P1 Pt C1 128.55(10) yes
P3 Pt C1 92.76(9) yes
P1 Pt Ru1 94.63(4) yes
P3 Pt Ru1 158.19(3) yes
C1 Pt Ru1 80.03(9) yes
P1 Pt Ru2 156.51(3) yes
P3 Pt Ru2 97.11(3) yes
C1 Pt Ru2 43.26(10) yes
Ru1 Pt Ru2 63.59(2) yes
C6 Ru1 C4 99.1(2) yes
C6 Ru1 C5 95.2(2) yes
C4 Ru1 C5 163.0(2) yes
C6 Ru1 P2 106.77(13) yes
C4 Ru1 P2 88.51(13) yes
C5 Ru1 P2 96.33(13) yes
C6 Ru1 Pt 154.73(13) yes
C4 Ru1 Pt 68.54(12) yes
C5 Ru1 Pt 94.70(12) yes
P2 Ru1 Pt 95.18(4) yes
C6 Ru1 Ru2 100.48(13) yes
C4 Ru1 Ru2 87.00(12) yes
C5 Ru1 Ru2 81.22(12) yes
P2 Ru1 Ru2 152.74(3) yes
Pt Ru1 Ru2 58.27(3) yes
C2 Ru2 C1 99.7(2) yes
C2 Ru2 C3 94.9(2) yes
C1 Ru2 C3 164.2(2) yes
C2 Ru2 P4 104.79(13) yes
C1 Ru2 P4 88.91(12) yes
C3 Ru2 P4 93.21(12) yes
C2 Ru2 Pt 155.12(13) yes
C1 Ru2 Pt 64.35(12) yes
C3 Ru2 Pt 99.88(13) yes
P4 Ru2 Pt 94.33(3) yes
C2 Ru2 Ru1 104.54(13) yes
C1 Ru2 Ru1 87.68(12) yes
C3 Ru2 Ru1 82.81(12) yes
P4 Ru2 Ru1 150.63(3) yes
Pt Ru2 Ru1 58.14(2) yes
O1 C1 Ru2 173.8(3) yes
O1 C1 Pt 112.6(3) yes
Ru2 C1 Pt 72.39(13) yes
O2 C2 Ru2 176.8(4) yes
O3 C3 Ru2 176.4(4) yes
O4 C4 Ru1 175.7(4) yes
O5 C5 Ru1 177.1(3) yes
O6 C6 Ru1 176.0(4) yes
C21 P1 C31 102.6(2) ?
C21 P1 C7 104.7(2) ?
C31 P1 C7 102.8(2) ?
C21 P1 Pt 116.65(13) ?
C31 P1 Pt 116.51(14) ?
C7 P1 Pt 111.95(13) ?
P2 C7 P1 112.5(2) ?
C51 P2 C41 100.5(2) ?
C51 P2 C7 105.3(2) ?
C41 P2 C7 101.3(2) ?
C51 P2 Ru1 117.09(13) ?
C41 P2 Ru1 120.28(14) ?
C7 P2 Ru1 110.29(14) ?
C26 C21 C22 118.6(4) ?
C26 C21 P1 120.6(3) ?
C22 C21 P1 120.8(3) ?
C23 C22 C21 121.0(4) ?
C22 C23 C24 119.5(4) ?
C25 C24 C23 120.3(4) ?
C24 C25 C26 119.7(4) ?
C21 C26 C25 120.7(4) ?
C32 C31 C36 118.6(4) ?
C32 C31 P1 119.2(3) ?
C36 C31 P1 121.6(3) ?
C33 C32 C31 120.7(4) ?
C34 C33 C32 119.4(4) ?
C33 C34 C35 121.0(4) ?
C36 C35 C34 119.4(4) ?
C35 C36 C31 120.8(4) ?
C46 C41 C42 118.7(4) ?
C46 C41 P2 120.4(3) ?
C42 C41 P2 120.8(3) ?
C43 C42 C41 120.6(4) ?
C42 C43 C44 119.8(4) ?
C45 C44 C43 119.8(4) ?
C44 C45 C46 120.5(4) ?
C45 C46 C41 120.5(4) ?
C52 C51 C56 118.5(4) ?
C52 C51 P2 124.2(3) ?
C56 C51 P2 117.3(3) ?
C53 C52 C51 120.6(4) ?
C54 C53 C52 120.2(4) ?
C53 C54 C55 120.1(4) ?
C54 C55 C56 120.4(4) ?
C55 C56 C51 120.1(4) ?
C71 P3 C61 103.5(2) ?
C71 P3 C8 103.0(2) ?
C61 P3 C8 103.0(2) ?
C71 P3 Pt 115.92(14) ?
C61 P3 Pt 117.55(14) ?
C8 P3 Pt 112.13(14) ?
P3 C8 P4 115.2(2) ?
C81 P4 C91 102.0(2) ?
C81 P4 C8 108.9(2) ?
C91 P4 C8 98.9(2) ?
C81 P4 Ru2 112.93(13) ?
C91 P4 Ru2 119.83(14) ?
C8 P4 Ru2 112.91(14) ?
C62 C61 C66 119.3(4) ?
C62 C61 P3 123.5(3) ?
C66 C61 P3 117.0(3) ?
C61 C62 C63 120.5(4) ?
C64 C63 C62 120.2(4) ?
C65 C64 C63 119.2(4) ?
C64 C65 C66 121.4(4) ?
C65 C66 C61 119.3(4) ?
C72 C71 C76 119.0(4) ?
C72 C71 P3 121.4(3) ?
C76 C71 P3 119.5(3) ?
C73 C72 C71 121.0(4) ?
C72 C73 C74 119.7(5) ?
C75 C74 C73 119.7(4) ?
C74 C75 C76 120.6(4) ?
C75 C76 C71 119.9(4) ?
C82 C81 C86 118.0(4) ?
C82 C81 P4 119.1(3) ?
C86 C81 P4 122.2(3) ?
C83 C82 C81 121.7(4) ?
C82 C83 C84 120.0(4) ?
C85 C84 C83 119.3(4) ?
C84 C85 C86 120.6(4) ?
C85 C86 C81 120.3(4) ?
C96 C91 C92 119.1(4) ?
C96 C91 P4 120.9(3) ?
C92 C91 P4 120.0(3) ?
C93 C92 C91 119.8(4) ?
C94 C93 C92 120.7(4) ?
C95 C94 C93 119.5(4) ?
C94 C95 C96 120.5(4) ?
C95 C96 C91 120.5(4) ?

loop_
_geom_bond_atom_site_label_1
_geom_bond_atom_site_label_2
_geom_bond_distance
_geom_bond_publ_flag
Pt P1 2.2553(12) yes
Pt P3 2.2682(12) yes
Pt C1 2.534(4) yes
Pt Ru1 2.6757(6) yes
Pt Ru2 2.6793(9) yes
Ru1 C6 1.906(5) yes
Ru1 C4 1.915(4) yes
Ru1 C5 1.928(4) yes
Ru1 P2 2.3179(12) yes
Ru1 Ru2 2.8214(7) yes
Ru2 C2 1.913(4) yes
Ru2 C1 1.926(4) yes
Ru2 C3 1.940(5) yes
Ru2 P4 2.3041(12) yes
C1 O1 1.149(5) yes
C2 O2 1.140(5) yes
C3 O3 1.144(5) yes
C4 O4 1.160(5) yes
C5 O5 1.147(5) yes
C6 O6 1.144(5) yes
P1 C21 1.823(4) ?
P1 C31 1.826(4) ?
P1 C7 1.848(4) ?
C7 P2 1.843(4) ?
P2 C51 1.831(4) ?
P2 C41 1.839(4) ?
C21 C26 1.385(6) ?
C21 C22 1.398(6) ?
C22 C23 1.380(6) ?
C23 C24 1.388(6) ?
C24 C25 1.383(6) ?
C25 C26 1.392(6) ?
C31 C32 1.395(6) ?
C31 C36 1.397(6) ?
C32 C33 1.385(6) ?
C33 C34 1.380(6) ?
C34 C35 1.382(6) ?
C35 C36 1.380(6) ?
C41 C46 1.391(6) ?
C41 C42 1.392(5) ?
C42 C43 1.388(6) ?
C43 C44 1.393(6) ?
C44 C45 1.373(6) ?
C45 C46 1.388(6) ?
C51 C52 1.389(6) ?
C51 C56 1.406(6) ?
C52 C53 1.386(6) ?
C53 C54 1.377(6) ?
C54 C55 1.378(6) ?
C55 C56 1.384(6) ?
P3 C71 1.823(4) ?
P3 C61 1.841(4) ?
P3 C8 1.850(4) ?
C8 P4 1.861(4) ?
P4 C81 1.818(4) ?
P4 C91 1.831(4) ?
C61 C62 1.380(6) ?
C61 C66 1.404(6) ?
C62 C63 1.395(6) ?
C63 C64 1.382(6) ?
C64 C65 1.379(6) ?
C65 C66 1.385(6) ?
C71 C72 1.395(6) ?
C71 C76 1.395(6) ?
C72 C73 1.375(6) ?
C73 C74 1.397(7) ?
C74 C75 1.384(7) ?
C75 C76 1.385(6) ?
C81 C82 1.394(6) ?
C81 C86 1.407(6) ?
C82 C83 1.381(6) ?
C83 C84 1.391(6) ?
C84 C85 1.390(6) ?
C85 C86 1.391(6) ?
C91 C96 1.395(6) ?
C91 C92 1.400(6) ?
C92 C93 1.393(6) ?
C93 C94 1.389(6) ?
C94 C95 1.379(6) ?
C95 C96 1.389(6) ?
